data_2231372
loop_
_publ_author_name
'Burrow, Robert A.'
'Siqueira da Silva, Rubia M.'

_publ_section_title
;
 Methyl(phenyl)phosphinic acid
;
_journal_coeditor_code ZB2012
_journal_issue 8
_journal_name_full 'Acta Crystallographica Section E'
_journal_page_first o2005
_journal_paper_doi 10.1107/S1600536811025530
_journal_volume 67
_journal_year 2011
_chemical_formula_iupac 'C7 H9 O2 P'
_chemical_formula_moiety 'C7 H9 O2 P'
_chemical_formula_sum 'C7 H9 O2 P'
_chemical_formula_weight 156.11
_chemical_melting_point_gt 402
_chemical_melting_point_lt 408
_chemical_name_systematic
;
Methyl(phenyl)phosphinic acid
;
_space_group_crystal_system orthorhombic
_space_group_IT_number 61
_space_group_name_Hall '-P 2ac 2ab'
_space_group_name_H-M_alt 'P b c a'
_symmetry_cell_setting orthorhombic
_symmetry_space_group_name_Hall '-P 2ac 2ab'
_symmetry_space_group_name_H-M 'P b c a'
_atom_sites_solution_hydrogens geom
_atom_sites_solution_primary direct
_atom_sites_solution_secondary difmap
_audit_creation_method 'APEX2 v2009.11-0'
_cell_angle_alpha 90.00
_cell_angle_beta 90.00
_cell_angle_gamma 90.00
_cell_formula_units_Z 8
_cell_length_a 12.4231(8)
_cell_length_b 7.8464(5)
_cell_length_c 15.9801(10)
_cell_measurement_reflns_used 788
_cell_measurement_temperature 296.(2)
_cell_measurement_theta_max 22.6780
_cell_measurement_theta_min 2.5292
_cell_volume 1557.69(17)
_computing_cell_refinement 'SAINT (Bruker, 2009)'
_computing_data_collection 'APEX2 (Bruker, 2009)'
_computing_data_reduction 'SAINT (Bruker, 2009)'
_computing_molecular_graphics 'DIAMOND (Brandenburg, 2008)'
_computing_publication_material 'publCIF (Westrip, 2010)'
_computing_structure_refinement 'SHELXL97 (Sheldrick, 2008)'
_computing_structure_solution 'SHELXS97 (Sheldrick, 2008)'
_diffrn_ambient_temperature 296.(2)
_diffrn_detector_area_resol_mean 8.3333
_diffrn_measured_fraction_theta_full 0.989
_diffrn_measured_fraction_theta_max 0.989
_diffrn_measurement_device_type 'Bruker X8 Kappa APEXII'
_diffrn_measurement_method '0.5\% \f and \w'
_diffrn_radiation_monochromator graphite
_diffrn_radiation_source 'fine focus ceramic X-ray tube'
_diffrn_radiation_type MoK\a
_diffrn_radiation_wavelength 0.71073
_diffrn_reflns_av_R_equivalents 0.0572
_diffrn_reflns_av_sigmaI/netI 0.0401
_diffrn_reflns_limit_h_max 16
_diffrn_reflns_limit_h_min -17
_diffrn_reflns_limit_k_max 11
_diffrn_reflns_limit_k_min -11
_diffrn_reflns_limit_l_max 22
_diffrn_reflns_limit_l_min -22
_diffrn_reflns_number 19802
_diffrn_reflns_theta_full 30.49
_diffrn_reflns_theta_max 30.49
_diffrn_reflns_theta_min 3.03
_exptl_absorpt_coefficient_mu 0.288
_exptl_absorpt_correction_T_max 0.950
_exptl_absorpt_correction_T_min 0.668
_exptl_absorpt_correction_type gaussian
_exptl_absorpt_process_details '(SADABS; Bruker 2009)'
_exptl_crystal_colour colourless
_exptl_crystal_density_diffrn 1.331
_exptl_crystal_density_method 'not measured'
_exptl_crystal_description 'irregular block'
_exptl_crystal_F_000 656
_exptl_crystal_size_max 0.34
_exptl_crystal_size_mid 0.34
_exptl_crystal_size_min 0.18
_refine_diff_density_max 0.348
_refine_diff_density_min -0.394
_refine_ls_extinction_method none
_refine_ls_goodness_of_fit_ref 1.035
_refine_ls_hydrogen_treatment mixed
_refine_ls_matrix_type full
_refine_ls_number_parameters 95
_refine_ls_number_reflns 2342
_refine_ls_number_restraints 0
_refine_ls_restrained_S_all 1.035
_refine_ls_R_factor_all 0.0905
_refine_ls_R_factor_gt 0.0521
_refine_ls_shift/su_max 0.000
_refine_ls_shift/su_mean 0.000
_refine_ls_structure_factor_coef Fsqd
_refine_ls_weighting_details 'calc w=1/[\s^2^(Fo^2^)+(0.0622P)^2^+0.8980P] where P=(Fo^2^+2Fc^2^)/3'
_refine_ls_weighting_scheme calc
_refine_ls_wR_factor_gt 0.1241
_refine_ls_wR_factor_ref 0.1449
_reflns_number_gt 1506
_reflns_number_total 2342
_reflns_threshold_expression I>2sigma(I)
_cod_data_source_file zb2012.cif
_cod_data_source_block I
_cod_database_code 2231372
_cod_database_fobs_code 2231372

loop_
_space_group_symop_operation_xyz
'x, y, z'
'x+1/2, -y+1/2, -z'
'-x, y+1/2, -z+1/2'
'-x+1/2, -y, z+1/2'
'-x, -y, -z'
'-x-1/2, y-1/2, z'
'x, -y-1/2, z-1/2'
'x-1/2, y, -z-1/2'

loop_
_atom_site_type_symbol
_atom_site_label
_atom_site_fract_x
_atom_site_fract_y
_atom_site_fract_z
_atom_site_U_iso_or_equiv
_atom_site_adp_type
_atom_site_calc_flag
_atom_site_refinement_flags
_atom_site_occupancy
P P1 0.82414(4) 0.86402(6) 0.46093(3) 0.03532(18) Uani d . 1
O O1 0.85676(12) 1.0170(2) 0.51708(10) 0.0413(4) Uani d . 1
H H1 0.823(2) 1.114(4) 0.504(2) 0.062 Uiso d . 1
O O2 0.71118(12) 0.8030(2) 0.47403(10) 0.0456(4) Uani d . 1
C C1 0.9197(2) 0.7033(2) 0.48579(17) 0.0505(5) Uani d . 1
H H1A 0.9154 0.6771 0.5444 0.076 Uiso calc R 1
H H1B 0.9907 0.7433 0.4727 0.076 Uiso calc R 1
H H1C 0.9044 0.6026 0.4537 0.076 Uiso calc R 1
C C11 0.84247(18) 0.9303(2) 0.35447(12) 0.0384(5) Uani d . 1
C C12 0.9378(2) 1.0107(2) 0.32936(16) 0.0503(5) Uani d . 1
H H12 0.9933 1.0267 0.3676 0.06 Uiso calc R 1
C C13 0.9496(2) 1.0661(4) 0.24804(17) 0.0626(7) Uani d . 1
H H13 1.0128 1.1201 0.2317 0.075 Uiso calc R 1
C C14 0.8681(2) 1.0420(4) 0.19095(17) 0.0684(8) Uani d . 1
H H14 0.8762 1.0804 0.1363 0.082 Uiso calc R 1
C C15 0.7754(2) 0.9616(4) 0.21438(17) 0.0735(9) Uani d . 1
H H15 0.7211 0.9447 0.1752 0.088 Uiso calc R 1
C C16 0.7612(2) 0.9050(2) 0.29563(17) 0.0559(7) Uani d . 1
H H16 0.6977 0.8504 0.3109 0.067 Uiso calc R 1

loop_
_atom_site_aniso_label
_atom_site_aniso_U_11
_atom_site_aniso_U_22
_atom_site_aniso_U_33
_atom_site_aniso_U_12
_atom_site_aniso_U_13
_atom_site_aniso_U_23
P1 0.0314(2) 0.0321(2) 0.0425(2) -0.0001(2) 0.0008(2) 0.0015(2)
O1 0.0458(9) 0.0356(8) 0.0426(9) 0.0015(7) -0.0052(7) 0.0003(7)
O2 0.0328(8) 0.0381(8) 0.0660(11) -0.0008(7) 0.0059(7) 0.0031(7)
C1 0.0406(13) 0.0406(13) 0.0703(16) 0.0049(10) -0.0013(11) 0.0057(11)
C11 0.0404(11) 0.0356(11) 0.0391(11) -0.0005(9) -0.0005(9) -0.0028(9)
C12 0.0444(13) 0.0555(15) 0.0511(14) -0.0032(11) 0.0031(11) 0.0012(11)
C13 0.0661(18) 0.0662(17) 0.0555(16) -0.0018(15) 0.0193(14) 0.0039(14)
C14 0.100(3) 0.0658(18) 0.0395(14) 0.0060(18) 0.0101(15) 0.0029(13)
C15 0.095(2) 0.078(2) 0.0473(16) -0.007(2) -0.0204(15) -0.0019(15)
C16 0.0537(16) 0.0614(16) 0.0525(14) -0.0097(13) -0.0108(11) -0.0034(11)

loop_
_atom_type_symbol
_atom_type_description
_atom_type_scat_dispersion_real
_atom_type_scat_dispersion_imag
_atom_type_scat_source
C C 0.0033 0.0016 'International Tables Vol C Tables 4.2.6.8 and 6.1.1.4'
H H 0.0000 0.0000 'International Tables Vol C Tables 4.2.6.8 and 6.1.1.4'
O O 0.0106 0.0060 'International Tables Vol C Tables 4.2.6.8 and 6.1.1.4'
P P 0.1023 0.0942 'International Tables Vol C Tables 4.2.6.8 and 6.1.1.4'

loop_
_geom_angle_atom_site_label_1
_geom_angle_atom_site_label_2
_geom_angle_atom_site_label_3
_geom_angle
O2 P1 O1 114.29(9)
O2 P1 C1 111.56(10)
O1 P1 C1 104.21(11)
O2 P1 C11 110.13(10)
O1 P1 C11 106.92(10)
C1 P1 C11 109.45(11)
P1 O1 H1 114.(2)
P1 C1 H1A 109.5
P1 C1 H1B 109.5
H1A C1 H1B 109.5
P1 C1 H1C 109.5
H1A C1 H1C 109.5
H1B C1 H1C 109.5
C16 C11 C12 118.9(2)
C16 C11 P1 120.4(2)
C12 C11 P1 120.63(17)
C13 C12 C11 120.1(2)
C13 C12 H12 119.9
C11 C12 H12 119.9
C14 C13 C12 120.3(3)
C14 C13 H13 119.9
C12 C13 H13 119.9
C15 C14 C13 120.1(3)
C15 C14 H14 119.9
C13 C14 H14 119.9
C14 C15 C16 120.9(3)
C14 C15 H15 119.6
C16 C15 H15 119.6
C15 C16 C11 119.7(3)
C15 C16 H16 120.2
C11 C16 H16 120.2

loop_
_geom_bond_atom_site_label_1
_geom_bond_atom_site_label_2
_geom_bond_distance
P1 O2 1.4976(16)
P1 O1 1.5526(16)
P1 C1 1.777(2)
P1 C11 1.794(2)
O1 H1 0.89(3)
C1 H1A 0.96
C1 H1B 0.96
C1 H1C 0.96
C11 C16 1.394(3)
C11 C12 1.401(3)
C12 C13 1.378(4)
C12 H12 0.93
C13 C14 1.375(4)
C13 H13 0.93
C14 C15 1.366(5)
C14 H14 0.93
C15 C16 1.383(4)
C15 H15 0.93
C16 H16 0.93

loop_
_geom_hbond_atom_site_label_D
_geom_hbond_atom_site_label_H
_geom_hbond_atom_site_label_A
_geom_hbond_site_symmetry_A
_geom_hbond_distance_DH
_geom_hbond_distance_HA
_geom_hbond_distance_DA
_geom_hbond_angle_DHA
_geom_hbond_publ_flag
O1 H1 O2 6_765 0.89(3) 1.62(3) 2.494(2) 168(3) y

loop_
_geom_torsion_atom_site_label_1
_geom_torsion_atom_site_label_2
_geom_torsion_atom_site_label_3
_geom_torsion_atom_site_label_4
_geom_torsion
O2 P1 C11 C16 -6.3(2)
O1 P1 C11 C16 -131.0(2)
C1 P1 C11 C16 116.7(2)
O2 P1 C11 C12 172.62(18)
O1 P1 C11 C12 47.9(2)
C1 P1 C11 C12 -64.4(2)
C16 C11 C12 C13 1.1(4)
P1 C11 C12 C13 -177.8(2)
C11 C12 C13 C14 -0.4(4)
C12 C13 C14 C15 -0.5(5)
C13 C14 C15 C16 0.7(5)
C14 C15 C16 C11 0.0(5)
C12 C11 C16 C15 -0.9(4)
P1 C11 C16 C15 178.0(2)
